data_7236100
loop_
_publ_author_name
'Wan, Xiu-Yan'
'Jiang, Fei-Long'
'Liu, Cai-Ping'
'Zhou, Kang'
'Chen, Lian'
'Gai, Yan-Li'
'Yang, Yan'
'Hong, Mao-Chun'

_publ_section_title
;
 Rapid and discriminative detection of nitro aromatic compounds with high
 sensitivity using two zinc MOFs synthesized through a
 temperature-modulated method
;
_journal_issue 44
_journal_name_full 'Journal of Materials Chemistry A'
_journal_page_first 22369
_journal_paper_doi 10.1039/C5TA04552E
_journal_volume 3
_journal_year 2015
_chemical_formula_sum 'C30 H30 N2 O20 Zn4'
_chemical_formula_weight 1000.04
_space_group_IT_number 2
_space_group_name_Hall '-P 1'
_space_group_name_H-M_alt 'P -1'
_symmetry_cell_setting triclinic
_symmetry_space_group_name_H-M 'P -1'
_atom_sites_solution_hydrogens geom
_atom_sites_solution_primary direct
_atom_sites_solution_secondary difmap
_audit_creation_method SHELXL-97
_audit_update_record
;
2015-03-16 deposited with the CCDC.
2015-09-24 downloaded from the CCDC.
;
_cell_angle_alpha 76.894(4)
_cell_angle_beta 89.325(4)
_cell_angle_gamma 77.575(4)
_cell_formula_units_Z 1
_cell_length_a 7.8732(4)
_cell_length_b 9.6571(4)
_cell_length_c 12.1461(6)
_cell_measurement_reflns_used 3813
_cell_measurement_temperature 173(2)
_cell_measurement_theta_max 72.8940
_cell_measurement_theta_min 4.7950
_cell_volume 877.71(7)
_computing_cell_refinement 'CrysAlisPro, Agilent Technologies'
_computing_data_collection 'CrysAlisPro, Agilent Technologies'
_computing_data_reduction 'CrysAlisPro, Agilent Technologies'
_computing_structure_refinement 'SHELXL-97 (Sheldrick, 1997)'
_computing_structure_solution 'SHELXS-97 (Sheldrick, 1990)'
_diffrn_ambient_temperature 173.02(16)
_diffrn_detector_area_resol_mean 10.5594
_diffrn_measured_fraction_theta_full 0.970
_diffrn_measured_fraction_theta_max 0.970
_diffrn_measurement_device_type 'SuperNova, Dual, Cu at zero, Atlas'
_diffrn_measurement_method '\w scans'
_diffrn_radiation_monochromator mirror
_diffrn_radiation_source 'SuperNova (Cu) X-ray Source'
_diffrn_radiation_type CuK\a
_diffrn_radiation_wavelength 1.54184
_diffrn_reflns_av_R_equivalents 0.0191
_diffrn_reflns_av_sigmaI/netI 0.0284
_diffrn_reflns_limit_h_max 9
_diffrn_reflns_limit_h_min -9
_diffrn_reflns_limit_k_max 11
_diffrn_reflns_limit_k_min -8
_diffrn_reflns_limit_l_max 14
_diffrn_reflns_limit_l_min -15
_diffrn_reflns_number 6678
_diffrn_reflns_theta_full 73.08
_diffrn_reflns_theta_max 73.08
_diffrn_reflns_theta_min 3.74
_diffrn_standards_number 6706
_exptl_absorpt_coefficient_mu 3.908
_exptl_absorpt_correction_T_max 1.00000
_exptl_absorpt_correction_T_min 0.77145
_exptl_absorpt_correction_type multi-scan
_exptl_absorpt_process_details 'CrysAlisPro, Agilent Technologies'
_exptl_crystal_colour colorless
_exptl_crystal_density_diffrn 1.892
_exptl_crystal_density_method 'not measured'
_exptl_crystal_description prism
_exptl_crystal_F_000 504
_exptl_crystal_size_max 0.18
_exptl_crystal_size_mid 0.1
_exptl_crystal_size_min 0.02
_refine_diff_density_max 0.830
_refine_diff_density_min -0.404
_refine_diff_density_rms 0.081
_refine_ls_extinction_method none
_refine_ls_goodness_of_fit_ref 1.028
_refine_ls_hydrogen_treatment mixed
_refine_ls_matrix_type full
_refine_ls_number_parameters 255
_refine_ls_number_reflns 3396
_refine_ls_number_restraints 0
_refine_ls_restrained_S_all 1.028
_refine_ls_R_factor_all 0.0328
_refine_ls_R_factor_gt 0.0270
_refine_ls_shift/su_max 0.001
_refine_ls_shift/su_mean 0.000
_refine_ls_structure_factor_coef Fsqd
_refine_ls_weighting_details 'calc w=1/[\s^2^(Fo^2^)+(0.0417P)^2^+0.9537P] where P=(Fo^2^+2Fc^2^)/3'
_refine_ls_weighting_scheme calc
_refine_ls_wR_factor_gt 0.0746
_refine_ls_wR_factor_ref 0.0785
_reflns_number_gt 2994
_reflns_number_total 3396
_reflns_threshold_expression >2sigma(I)
_cod_data_source_file c5ta04552e2.cif
_cod_data_source_block complex2
_cod_original_sg_symbol_H-M P-1
_cod_database_code 7236100

loop_
_symmetry_equiv_pos_as_xyz
'x, y, z'
'-x, -y, -z'

loop_
_atom_site_label
_atom_site_type_symbol
_atom_site_fract_x
_atom_site_fract_y
_atom_site_fract_z
_atom_site_U_iso_or_equiv
_atom_site_adp_type
_atom_site_occupancy
_atom_site_symmetry_multiplicity
_atom_site_calc_flag
_atom_site_refinement_flags
Zn1 Zn 0.07154(4) 0.13737(3) 0.51608(3) 0.01079(10) Uani 1 1 d .
Zn2 Zn -0.33344(4) 0.16372(3) 0.36787(3) 0.01041(10) Uani 1 1 d .
O3 O -0.0692(3) 0.3454(2) 0.53071(17) 0.0219(4) Uani 1 1 d .
O2 O 0.1128(3) 0.2310(2) 0.34569(16) 0.0193(4) Uani 1 1 d .
O1 O -0.1661(2) 0.07703(18) 0.49714(14) 0.0116(3) Uani 1 1 d .
O5 O 0.4866(2) -0.03028(19) 0.63700(15) 0.0156(4) Uani 1 1 d .
O4 O 0.3044(2) 0.1821(2) 0.55822(16) 0.0174(4) Uani 1 1 d .
O7 O 0.6124(3) 0.6352(2) 0.75032(18) 0.0243(5) Uani 1 1 d .
O6 O 0.4081(2) 0.63429(19) 0.62543(16) 0.0184(4) Uani 1 1 d .
O9 O 0.9581(2) -0.07413(19) 1.30737(15) 0.0152(4) Uani 1 1 d .
O8 O 0.8005(2) 0.14915(19) 1.23114(15) 0.0154(4) Uani 1 1 d .
C1 C 0.4343(3) 0.1073(3) 0.6181(2) 0.0125(5) Uani 1 1 d .
C2 C 0.5385(3) 0.1845(3) 0.6762(2) 0.0108(5) Uani 1 1 d .
C3 C 0.6684(3) 0.1050(3) 0.7565(2) 0.0120(5) Uani 1 1 d .
H3 H 0.6969 0.0017 0.7700 0.014 Uiso 1 1 calc R
C4 C 0.4978(3) 0.3362(3) 0.6550(2) 0.0124(5) Uani 1 1 d .
H4 H 0.4113 0.3909 0.5987 0.015 Uiso 1 1 calc R
C5 C 0.5839(3) 0.4073(3) 0.7161(2) 0.0135(5) Uani 1 1 d .
C6 C 0.7122(3) 0.3267(3) 0.7977(2) 0.0126(5) Uani 1 1 d .
H6 H 0.7695 0.3757 0.8402 0.015 Uiso 1 1 calc R
C7 C 0.7575(3) 0.1754(3) 0.8177(2) 0.0121(5) Uani 1 1 d .
C8 C 0.8883(3) 0.0874(3) 0.9080(2) 0.0116(5) Uani 1 1 d .
C9 C 0.8596(3) 0.1029(3) 1.0183(2) 0.0121(5) Uani 1 1 d .
H9 H 0.7633 0.1747 1.0314 0.014 Uiso 1 1 calc R
C10 C 0.5353(3) 0.5704(3) 0.6973(2) 0.0162(5) Uani 1 1 d .
C11 C 0.9660(3) 0.0176(3) 1.1100(2) 0.0115(5) Uani 1 1 d .
C12 C 0.9067(3) 0.0322(3) 1.2264(2) 0.0123(5) Uani 1 1 d .
O19 O 0.9511(3) 0.5305(2) 0.29881(19) 0.0314(5) Uani 1 1 d .
N1 N 0.8078(4) 0.6156(3) 0.1245(2) 0.0304(6) Uani 1 1 d .
C15 C 0.8734(4) 0.6299(3) 0.2212(3) 0.0295(7) Uani 1 1 d .
H15 H 0.8590 0.7263 0.2315 0.035 Uiso 1 1 calc R
C13 C 0.8120(6) 0.4723(4) 0.1036(3) 0.0433(9) Uani 1 1 d .
H13A H 0.8916 0.3981 0.1593 0.065 Uiso 1 1 calc R
H13B H 0.8525 0.4698 0.0273 0.065 Uiso 1 1 calc R
H13C H 0.6949 0.4525 0.1101 0.065 Uiso 1 1 calc R
C14 C 0.7128(5) 0.7404(4) 0.0427(3) 0.0421(9) Uani 1 1 d .
H14A H 0.5901 0.7352 0.0393 0.063 Uiso 1 1 calc R
H14B H 0.7617 0.7409 -0.0319 0.063 Uiso 1 1 calc R
H14C H 0.7221 0.8299 0.0651 0.063 Uiso 1 1 calc R

loop_
_atom_site_aniso_label
_atom_site_aniso_U_11
_atom_site_aniso_U_22
_atom_site_aniso_U_33
_atom_site_aniso_U_23
_atom_site_aniso_U_13
_atom_site_aniso_U_12
Zn1 0.01090(17) 0.00992(17) 0.01103(18) -0.00245(13) -0.00131(13) -0.00103(13)
Zn2 0.01106(17) 0.00908(17) 0.01059(17) -0.00321(12) -0.00056(12) -0.00005(12)
O3 0.0299(11) 0.0138(9) 0.0202(10) -0.0051(8) 0.0034(8) 0.0000(8)
O2 0.0211(10) 0.0245(10) 0.0131(9) -0.0008(8) -0.0002(8) -0.0102(8)
O1 0.0117(8) 0.0119(8) 0.0108(8) -0.0037(7) -0.0010(7) -0.0006(6)
O5 0.0154(9) 0.0142(9) 0.0186(10) -0.0061(7) -0.0009(7) -0.0035(7)
O4 0.0152(9) 0.0167(9) 0.0191(10) -0.0006(7) -0.0071(7) -0.0045(7)
O7 0.0295(11) 0.0139(9) 0.0324(12) -0.0100(8) 0.0019(9) -0.0059(8)
O6 0.0205(10) 0.0103(9) 0.0207(10) -0.0024(7) 0.0015(8) 0.0033(7)
O9 0.0176(9) 0.0154(9) 0.0106(9) -0.0025(7) 0.0010(7) 0.0001(7)
O8 0.0170(9) 0.0150(9) 0.0123(9) -0.0038(7) 0.0030(7) 0.0010(7)
C1 0.0116(12) 0.0151(12) 0.0112(12) -0.0023(10) 0.0034(9) -0.0045(10)
C2 0.0110(11) 0.0126(12) 0.0090(11) -0.0030(9) 0.0019(9) -0.0029(9)
C3 0.0120(12) 0.0102(11) 0.0134(12) -0.0040(9) 0.0022(9) -0.0004(9)
C4 0.0100(11) 0.0143(12) 0.0115(12) -0.0014(9) 0.0012(9) -0.0011(9)
C5 0.0124(12) 0.0125(12) 0.0147(12) -0.0028(10) 0.0037(10) -0.0012(10)
C6 0.0123(12) 0.0153(12) 0.0125(12) -0.0074(10) 0.0034(9) -0.0037(10)
C7 0.0109(11) 0.0152(12) 0.0096(12) -0.0038(9) 0.0021(9) -0.0007(9)
C8 0.0112(11) 0.0124(12) 0.0113(12) -0.0020(9) 0.0003(9) -0.0033(9)
C9 0.0111(11) 0.0129(12) 0.0121(12) -0.0037(10) 0.0006(9) -0.0014(9)
C10 0.0158(13) 0.0118(12) 0.0207(14) -0.0043(10) 0.0086(11) -0.0019(10)
C11 0.0124(12) 0.0122(12) 0.0107(12) -0.0037(9) 0.0010(9) -0.0031(9)
C12 0.0126(12) 0.0135(12) 0.0123(12) -0.0048(10) -0.0006(9) -0.0042(10)
O19 0.0354(13) 0.0292(12) 0.0317(12) -0.0075(10) 0.0078(10) -0.0112(10)
N1 0.0357(15) 0.0217(13) 0.0345(15) -0.0062(11) 0.0096(12) -0.0084(11)
C15 0.0252(16) 0.0249(16) 0.043(2) -0.0127(15) 0.0134(14) -0.0101(13)
C13 0.067(3) 0.0282(18) 0.040(2) -0.0124(16) 0.0071(19) -0.0171(17)
C14 0.041(2) 0.0310(18) 0.051(2) 0.0001(17) -0.0001(18) -0.0093(16)

loop_
_atom_type_symbol
_atom_type_description
_atom_type_scat_dispersion_real
_atom_type_scat_dispersion_imag
_atom_type_scat_source
C C 0.0181 0.0091 'International Tables Vol C Tables 4.2.6.8 and 6.1.1.4'
H H 0.0000 0.0000 'International Tables Vol C Tables 4.2.6.8 and 6.1.1.4'
N N 0.0311 0.0180 'International Tables Vol C Tables 4.2.6.8 and 6.1.1.4'
O O 0.0492 0.0322 'International Tables Vol C Tables 4.2.6.8 and 6.1.1.4'
Zn Zn -1.5491 0.6778 'International Tables Vol C Tables 4.2.6.8 and 6.1.1.4'

loop_
_geom_angle_atom_site_label_1
_geom_angle_atom_site_label_2
_geom_angle_atom_site_label_3
_geom_angle
_geom_angle_site_symmetry_1
_geom_angle_site_symmetry_3
O4 Zn1 O1 98.19(7) . 2_556
O4 Zn1 O1 171.99(7) . .
O1 Zn1 O1 80.56(7) 2_556 .
O4 Zn1 O2 87.72(7) . .
O1 Zn1 O2 94.91(7) 2_556 .
O1 Zn1 O2 100.26(7) . .
O4 Zn1 O9 85.72(7) . 2_657
O1 Zn1 O9 92.77(7) 2_556 2_657
O1 Zn1 O9 86.44(7) . 2_657
O2 Zn1 O9 170.54(7) . 2_657
O4 Zn1 O3 91.76(8) . .
O1 Zn1 O3 169.66(8) 2_556 .
O1 Zn1 O3 89.20(7) . .
O2 Zn1 O3 88.27(8) . .
O9 Zn1 O3 85.13(7) 2_657 .
O6 Zn2 O5 125.66(8) 2_566 2_556
O6 Zn2 O1 104.48(8) 2_566 .
O5 Zn2 O1 108.49(7) 2_556 .
O6 Zn2 O8 109.85(8) 2_566 1_454
O5 Zn2 O8 101.03(8) 2_556 1_454
O1 Zn2 O8 106.02(7) . 1_454
Zn2 O1 Zn1 104.74(8) . 2_556
Zn2 O1 Zn1 124.82(9) . .
Zn1 O1 Zn1 99.44(7) 2_556 .
C1 O5 Zn2 123.69(17) . 2_556
C1 O4 Zn1 132.81(17) . .
C10 O6 Zn2 110.09(16) . 2_566
C12 O9 Zn1 139.58(17) . 2_657
C12 O8 Zn2 120.45(17) . 1_656
O4 C1 O5 126.4(2) . .
O4 C1 C2 117.8(2) . .
O5 C1 C2 115.7(2) . .
C3 C2 C4 119.9(2) . .
C3 C2 C1 120.1(2) . .
C4 C2 C1 119.9(2) . .
C2 C3 C7 120.7(2) . .
C2 C3 H3 119.6 . .
C7 C3 H3 119.6 . .
C5 C4 C2 119.9(2) . .
C5 C4 H4 120.0 . .
C2 C4 H4 120.0 . .
C4 C5 C6 119.8(2) . .
C4 C5 C10 120.2(2) . .
C6 C5 C10 120.0(2) . .
C5 C6 C7 120.9(2) . .
C5 C6 H6 119.5 . .
C7 C6 H6 119.5 . .
C3 C7 C6 118.7(2) . .
C3 C7 C8 119.6(2) . .
C6 C7 C8 121.6(2) . .
C9 C8 C11 117.7(2) . 2_757
C9 C8 C7 118.2(2) . .
C11 C8 C7 124.0(2) 2_757 .
C8 C9 C11 122.7(2) . .
C8 C9 H9 118.6 . .
C11 C9 H9 118.6 . .
O7 C10 O6 123.8(2) . .
O7 C10 C5 120.9(2) . .
O6 C10 C5 115.4(2) . .
C9 C11 C8 119.5(2) . 2_757
C9 C11 C12 117.1(2) . .
C8 C11 C12 123.1(2) 2_757 .
O9 C12 O8 126.1(2) . .
O9 C12 C11 117.7(2) . .
O8 C12 C11 116.1(2) . .
C15 N1 C14 121.3(3) . .
C15 N1 C13 121.1(3) . .
C14 N1 C13 117.3(3) . .
O19 C15 N1 126.8(3) . .
O19 C15 H15 116.6 . .
N1 C15 H15 116.6 . .
N1 C13 H13A 109.5 . .
N1 C13 H13B 109.5 . .
H13A C13 H13B 109.5 . .
N1 C13 H13C 109.5 . .
H13A C13 H13C 109.5 . .
H13B C13 H13C 109.5 . .
N1 C14 H14A 109.5 . .
N1 C14 H14B 109.5 . .
H14A C14 H14B 109.5 . .
N1 C14 H14C 109.5 . .
H14A C14 H14C 109.5 . .
H14B C14 H14C 109.5 . .

loop_
_geom_bond_atom_site_label_1
_geom_bond_atom_site_label_2
_geom_bond_distance
_geom_bond_site_symmetry_2
Zn1 O4 2.0673(18) .
Zn1 O1 2.0861(17) 2_556
Zn1 O1 2.1058(17) .
Zn1 O2 2.1139(19) .
Zn1 O9 2.1169(18) 2_657
Zn1 O3 2.1199(18) .
Zn2 O6 1.9326(18) 2_566
Zn2 O5 1.9553(18) 2_556
Zn2 O1 1.9696(17) .
Zn2 O8 1.9724(18) 1_454
O1 Zn1 2.0861(17) 2_556
O5 C1 1.271(3) .
O5 Zn2 1.9553(18) 2_556
O4 C1 1.248(3) .
O7 C10 1.238(3) .
O6 C10 1.287(3) .
O6 Zn2 1.9326(18) 2_566
O9 C12 1.248(3) .
O9 Zn1 2.1169(18) 2_657
O8 C12 1.265(3) .
O8 Zn2 1.9724(18) 1_656
C1 C2 1.499(3) .
C2 C3 1.390(3) .
C2 C4 1.395(3) .
C3 C7 1.397(3) .
C3 H3 0.9500 .
C4 C5 1.387(4) .
C4 H4 0.9500 .
C5 C6 1.394(4) .
C5 C10 1.503(3) .
C6 C7 1.392(4) .
C6 H6 0.9500 .
C7 C8 1.487(3) .
C8 C9 1.392(3) .
C8 C11 1.409(3) 2_757
C9 C11 1.389(3) .
C9 H9 0.9500 .
C11 C8 1.409(3) 2_757
C11 C12 1.511(3) .
O19 C15 1.239(4) .
N1 C15 1.336(4) .
N1 C14 1.445(4) .
N1 C13 1.456(4) .
C15 H15 0.9500 .
C13 H13A 0.9800 .
C13 H13B 0.9800 .
C13 H13C 0.9800 .
C14 H14A 0.9800 .
C14 H14B 0.9800 .
C14 H14C 0.9800 .
